data_7114670
loop_
_publ_author_name
'Roversi, Elena'
'Scopelliti, Rosario'
'Solari, Euro'
'Estoppey, Rapha\"el'
'Vogel, Pierre'
'Bra\~na, Pedro'
'Men\'endez, Bibiana'
'Sordo, Jos\'e\'Angel'

_publ_section_title
;
 The hetero-Diels--Alder addition of sulfur dioxide: structure of the
 first crystalline sultine. Quantum calculations on the conformations of
 6-fluoro-3,6-dihydro-1,2-oxathiine 2-oxides
;
_journal_issue 13
_journal_name_full 'Chemical Communications'
_journal_page_first 1214
_journal_paper_doi 10.1039/b103096p
_journal_year 2001
_chemical_formula_sum 'C12 H11 F O2 S'
_chemical_formula_weight 238.27
_chemical_name_systematic
; 
? 
;
_space_group_IT_number 14
_symmetry_cell_setting monoclinic
_symmetry_space_group_name_Hall '-P 2yn'
_symmetry_space_group_name_H-M 'P 1 21/n 1'
_atom_sites_solution_hydrogens geom
_atom_sites_solution_primary direct
_atom_sites_solution_secondary difmap
_audit_creation_method SHELXL-97
_cell_angle_alpha 90.00
_cell_angle_beta 106.577(12)
_cell_angle_gamma 90.00
_cell_formula_units_Z 4
_cell_length_a 7.8271(9)
_cell_length_b 13.982(2)
_cell_length_c 10.1237(15)
_cell_measurement_temperature 143(2)
_cell_volume 1061.9(3)
_computing_cell_refinement 'CrysAlis RED, 1.6.7, 2000'
_computing_data_collection 'CrysAlis CCD, 1.6.7, 2000'
_computing_data_reduction 'CrysAlis RED'
_computing_molecular_graphics 'Bruker SHELXTL'
_computing_publication_material 'Bruker SHELXTL'
_computing_structure_refinement 'SHELXL-97 (Sheldrick, 1997)'
_computing_structure_solution 'SHELXS-97 (Sheldrick, 1990)'
_diffrn_ambient_temperature 143(2)
_diffrn_measured_fraction_theta_full 0.957
_diffrn_measured_fraction_theta_max 0.957
_diffrn_measurement_device_type 'KUMA CCD'
_diffrn_radiation_monochromator graphite
_diffrn_radiation_source 'fine-focus sealed tube'
_diffrn_radiation_type MoK\a
_diffrn_radiation_wavelength 0.71073
_diffrn_reflns_av_R_equivalents 0.0459
_diffrn_reflns_av_sigmaI/netI 0.0294
_diffrn_reflns_limit_h_max 9
_diffrn_reflns_limit_h_min -9
_diffrn_reflns_limit_k_max 16
_diffrn_reflns_limit_k_min -16
_diffrn_reflns_limit_l_max 11
_diffrn_reflns_limit_l_min -10
_diffrn_reflns_number 5521
_diffrn_reflns_theta_full 25.02
_diffrn_reflns_theta_max 25.02
_diffrn_reflns_theta_min 3.59
_exptl_absorpt_coefficient_mu 0.299
_exptl_absorpt_correction_type none
_exptl_crystal_colour colourless
_exptl_crystal_density_diffrn 1.490
_exptl_crystal_density_method 'not measured'
_exptl_crystal_description prismatic
_exptl_crystal_F_000 496
_exptl_crystal_size_max 0.35
_exptl_crystal_size_mid 0.28
_exptl_crystal_size_min 0.20
_refine_diff_density_max 0.284
_refine_diff_density_min -0.386
_refine_diff_density_rms 0.067
_refine_ls_extinction_coef 0.004(3)
_refine_ls_extinction_expression Fc^*^==kFc[1+0.001xFc^2^\l^3^/sin(2\q)]^-1/4^
_refine_ls_extinction_method SHELXL
_refine_ls_goodness_of_fit_ref 1.127
_refine_ls_hydrogen_treatment mixed
_refine_ls_matrix_type full
_refine_ls_number_parameters 146
_refine_ls_number_reflns 1795
_refine_ls_number_restraints 0
_refine_ls_restrained_S_all 1.127
_refine_ls_R_factor_all 0.0572
_refine_ls_R_factor_gt 0.0520
_refine_ls_shift/su_max 0.000
_refine_ls_shift/su_mean 0.000
_refine_ls_structure_factor_coef Fsqd
_refine_ls_weighting_details 'calc w==1/[\s^2^(Fo^2^)+(0.0521P)^2^+1.5444P] where P==(Fo^2^+2Fc^2^)/3'
_refine_ls_weighting_scheme calc
_refine_ls_wR_factor_gt 0.1249
_refine_ls_wR_factor_ref 0.1293
_reflns_number_gt 1648
_reflns_number_total 1795
_reflns_threshold_expression >2sigma(I)
_cod_data_source_file b103096p.txt
_cod_data_source_block 5
_cod_depositor_comments
;
The following automatic conversions were performed:

'_symmetry_cell_setting' value 'Monoclinic' changed to 'monoclinic'
according to
/usr/data/users/saulius/automatic-downloads/retrospective/RSC/lib/dictionaries/cif_core.dic
dictionary named 'cif_core.dic' version 2.4.2 from 2011-04-26.

Automatic conversion script
Id: cif_fix_values 2281 2013-09-26 08:29:07Z andrius 
;
_cod_original_sg_symbol_H-M P2(1)/n
_cod_database_code 7114670

loop_
_symmetry_equiv_pos_as_xyz
'x, y, z'
'-x+1/2, y+1/2, -z+1/2'
'-x, -y, -z'
'x-1/2, -y-1/2, z-1/2'

loop_
_atom_site_label
_atom_site_type_symbol
_atom_site_fract_x
_atom_site_fract_y
_atom_site_fract_z
_atom_site_U_iso_or_equiv
_atom_site_adp_type
_atom_site_occupancy
_atom_site_symmetry_multiplicity
_atom_site_calc_flag
_atom_site_refinement_flags
S1 S -0.02353(9) 0.09167(5) 0.16418(7) 0.0252(3) Uani 1 1 d .
O1 O 0.1337(2) 0.17496(13) 0.22832(19) 0.0252(5) Uani 1 1 d .
O2 O -0.1089(3) 0.12661(17) 0.0233(2) 0.0377(6) Uani 1 1 d .
C1 C 0.2345(3) 0.15812(19) 0.3661(3) 0.0235(6) Uani 1 1 d .
H1 H 0.3088 0.2161 0.4003 0.028 Uiso 1 1 calc R
F1 F 0.3502(2) 0.08104(12) 0.36289(17) 0.0313(4) Uani 1 1 d .
C2 C 0.1247(3) 0.13720(17) 0.4636(3) 0.0196(6) Uani 1 1 d .
C3 C -0.0550(3) 0.13180(17) 0.4201(3) 0.0207(6) Uani 1 1 d .
C4 C -0.1611(3) 0.12977(19) 0.2692(3) 0.0254(6) Uani 1 1 d .
H4A H -0.2089 0.1944 0.2401 0.031 Uiso 1 1 calc R
H4B H -0.2632 0.0854 0.2563 0.031 Uiso 1 1 calc R
C5 C -0.1649(3) 0.12392(19) 0.5209(3) 0.0238(6) Uani 1 1 d .
H5A H -0.1882 0.0556 0.5348 0.029 Uiso 1 1 calc R
H5B H -0.2812 0.1559 0.4814 0.029 Uiso 1 1 calc R
C6 C -0.0712(4) 0.1693(2) 0.6603(3) 0.0264(6) Uani 1 1 d .
H6A H -0.0792 0.2398 0.6517 0.032 Uiso 1 1 calc R
H6B H -0.1326 0.1496 0.7289 0.032 Uiso 1 1 calc R
C7 C 0.1234(3) 0.13998(18) 0.7106(3) 0.0227(6) Uani 1 1 d .
C8 C 0.2205(3) 0.12779(17) 0.6139(3) 0.0202(6) Uani 1 1 d .
C9 C 0.4036(4) 0.10545(19) 0.6614(3) 0.0249(6) Uani 1 1 d .
H9 H 0.4702 0.0971 0.5971 0.030 Uiso 1 1 calc R
C10 C 0.4880(4) 0.0956(2) 0.8028(3) 0.0306(7) Uani 1 1 d .
H10 H 0.6114 0.0805 0.8342 0.037 Uiso 1 1 calc R
C11 C 0.3910(4) 0.1078(2) 0.8972(3) 0.0319(7) Uani 1 1 d .
H11 H 0.4482 0.1009 0.9930 0.038 Uiso 1 1 calc R
C12 C 0.2095(4) 0.13004(19) 0.8515(3) 0.0289(7) Uani 1 1 d .
H12 H 0.1441 0.1385 0.9166 0.035 Uiso 1 1 calc R

loop_
_atom_site_aniso_label
_atom_site_aniso_U_11
_atom_site_aniso_U_22
_atom_site_aniso_U_33
_atom_site_aniso_U_23
_atom_site_aniso_U_13
_atom_site_aniso_U_12
S1 0.0225(4) 0.0287(4) 0.0232(4) -0.0008(3) 0.0045(3) -0.0016(3)
O1 0.0251(10) 0.0272(10) 0.0234(10) 0.0026(7) 0.0073(8) -0.0040(7)
O2 0.0307(11) 0.0553(14) 0.0234(11) 0.0049(9) 0.0019(9) -0.0036(10)
C1 0.0203(12) 0.0261(13) 0.0243(14) -0.0006(10) 0.0065(11) -0.0011(10)
F1 0.0227(8) 0.0417(10) 0.0311(9) 0.0006(7) 0.0102(7) 0.0080(7)
C2 0.0184(12) 0.0186(12) 0.0225(13) -0.0009(10) 0.0070(10) 0.0000(9)
C3 0.0179(12) 0.0171(12) 0.0277(14) 0.0018(10) 0.0071(11) 0.0008(10)
C4 0.0182(12) 0.0286(14) 0.0281(15) 0.0021(11) 0.0044(11) 0.0015(10)
C5 0.0171(12) 0.0269(13) 0.0298(15) 0.0015(11) 0.0106(11) 0.0004(10)
C6 0.0262(14) 0.0254(13) 0.0310(15) -0.0009(11) 0.0135(12) 0.0019(11)
C7 0.0241(13) 0.0184(12) 0.0261(14) -0.0042(10) 0.0078(11) -0.0030(10)
C8 0.0208(12) 0.0166(12) 0.0235(14) -0.0021(10) 0.0069(11) -0.0030(10)
C9 0.0212(13) 0.0261(13) 0.0259(15) -0.0014(10) 0.0044(11) -0.0040(11)
C10 0.0254(14) 0.0312(15) 0.0300(16) 0.0008(12) -0.0004(12) -0.0022(11)
C11 0.0399(17) 0.0300(14) 0.0220(14) -0.0007(11) 0.0030(13) -0.0055(12)
C12 0.0383(16) 0.0235(14) 0.0265(15) -0.0019(11) 0.0119(13) -0.0045(12)

loop_
_atom_type_symbol
_atom_type_description
_atom_type_scat_dispersion_real
_atom_type_scat_dispersion_imag
_atom_type_scat_source
C C 0.0033 0.0016 'International Tables Vol C Tables 4.2.6.8 and 6.1.1.4'
H H 0.0000 0.0000 'International Tables Vol C Tables 4.2.6.8 and 6.1.1.4'
O O 0.0106 0.0060 'International Tables Vol C Tables 4.2.6.8 and 6.1.1.4'
F F 0.0171 0.0103 'International Tables Vol C Tables 4.2.6.8 and 6.1.1.4'
S S 0.1246 0.1234 'International Tables Vol C Tables 4.2.6.8 and 6.1.1.4'

loop_
_geom_angle_atom_site_label_1
_geom_angle_atom_site_label_2
_geom_angle_atom_site_label_3
_geom_angle
O2 S1 O1 102.91(11)
O2 S1 C4 106.94(13)
O1 S1 C4 93.57(11)
C1 O1 S1 113.98(16)
O1 C1 F1 106.6(2)
O1 C1 C2 114.6(2)
F1 C1 C2 110.8(2)
C3 C2 C8 119.9(2)
C3 C2 C1 122.1(2)
C8 C2 C1 117.9(2)
C2 C3 C5 121.6(2)
C2 C3 C4 123.3(2)
C5 C3 C4 115.1(2)
C3 C4 S1 110.68(18)
C3 C5 C6 112.1(2)
C7 C6 C5 111.6(2)
C12 C7 C8 119.8(2)
C12 C7 C6 120.9(3)
C8 C7 C6 119.2(2)
C7 C8 C9 119.1(2)
C7 C8 C2 118.8(2)
C9 C8 C2 122.0(2)
C10 C9 C8 120.4(3)
C11 C10 C9 119.9(3)
C10 C11 C12 120.2(3)
C11 C12 C7 120.4(3)

loop_
_geom_bond_atom_site_label_1
_geom_bond_atom_site_label_2
_geom_bond_distance
S1 O2 1.475(2)
S1 O1 1.6840(19)
S1 C4 1.796(3)
O1 C1 1.413(3)
C1 F1 1.414(3)
C1 C2 1.511(4)
C2 C3 1.351(3)
C2 C8 1.498(3)
C3 C5 1.514(4)
C3 C4 1.517(4)
C5 C6 1.530(4)
C6 C7 1.519(4)
C7 C12 1.400(4)
C7 C8 1.410(4)
C8 C9 1.411(4)
C9 C10 1.403(4)
C10 C11 1.390(5)
C11 C12 1.398(4)

loop_
_geom_torsion_atom_site_label_1
_geom_torsion_atom_site_label_2
_geom_torsion_atom_site_label_3
_geom_torsion_atom_site_label_4
_geom_torsion
O2 S1 O1 C1 179.11(18)
C4 S1 O1 C1 70.82(19)
S1 O1 C1 F1 73.4(2)
S1 O1 C1 C2 -49.5(3)
O1 C1 C2 C3 2.3(4)
F1 C1 C2 C3 -118.3(3)
O1 C1 C2 C8 -174.3(2)
F1 C1 C2 C8 65.1(3)
C8 C2 C3 C5 4.8(4)
C1 C2 C3 C5 -171.8(2)
C8 C2 C3 C4 -173.1(2)
C1 C2 C3 C4 10.4(4)
C2 C3 C4 S1 21.2(3)
C5 C3 C4 S1 -156.84(18)
O2 S1 C4 C3 -158.32(18)
O1 S1 C4 C3 -53.67(19)
C2 C3 C5 C6 27.4(3)
C4 C3 C5 C6 -154.6(2)
C3 C5 C6 C7 -45.7(3)
C5 C6 C7 C12 -147.7(2)
C5 C6 C7 C8 35.8(3)
C12 C7 C8 C9 0.1(4)
C6 C7 C8 C9 176.7(2)
C12 C7 C8 C2 179.0(2)
C6 C7 C8 C2 -4.4(3)
C3 C2 C8 C7 -17.4(3)
C1 C2 C8 C7 159.2(2)
C3 C2 C8 C9 161.4(2)
C1 C2 C8 C9 -21.9(3)
C7 C8 C9 C10 0.0(4)
C2 C8 C9 C10 -178.9(2)
C8 C9 C10 C11 0.0(4)
C9 C10 C11 C12 -0.1(4)
C10 C11 C12 C7 0.2(4)
C8 C7 C12 C11 -0.2(4)
C6 C7 C12 C11 -176.7(3)
